data_7708444
loop_
_publ_author_name
'Jana, Narayan Ch.'
'Ghorai, Pravat'
'Brand\~ao, Paula'
'Jaglicic, Zvonko'
'Panja, Anangamohan'

_publ_section_title
;
 Proton controlled synthesis of two dicopper(II) complexes and their
 magnetic and biomimetic catalytic studies along with probing the binding
 mode of the substrate to the metal centre
;
_journal_name_full 'Dalton Transactions'
_journal_paper_doi 10.1039/D1DT02369A
_journal_year 2021
_chemical_formula_sum 'C74 H105 Br16 Cu6 N14 O23'
_chemical_formula_weight 3218.51
_space_group_crystal_system triclinic
_space_group_IT_number 2
_space_group_name_Hall '-P 1'
_space_group_name_H-M_alt 'P -1'
_atom_sites_solution_hydrogens mixed
_audit_creation_method SHELXL-2018/3
_audit_update_record
;
2021-09-21 deposited with the CCDC.	2021-09-27 downloaded from the CCDC.
;
_cell_angle_alpha 77.86(5)
_cell_angle_beta 70.99(5)
_cell_angle_gamma 76.97(5)
_cell_formula_units_Z 1
_cell_length_a 12.631(15)
_cell_length_b 14.08(2)
_cell_length_c 15.56(2)
_cell_measurement_reflns_used 602
_cell_measurement_temperature 150(2)
_cell_measurement_theta_max 25.08
_cell_measurement_theta_min 2.96
_cell_volume 2521(6)
_computing_cell_refinement 'Bruker Smart'
_computing_data_collection 'Bruker Smart'
_computing_data_reduction 'Bruker Saint'
_computing_molecular_graphics 'Mercury (Macrae et al 2008)'
_computing_publication_material 'SHELXL-2016/4 (Sheldrick, 2016)'
_computing_structure_refinement 'SHELXL-2018/3 (Sheldrick, 2018)'
_computing_structure_solution 'SHELXT 2014/5 (Sheldrick, 2014)'
_diffrn_ambient_temperature 150(2)
_diffrn_measured_fraction_theta_full 0.999
_diffrn_measured_fraction_theta_max 0.994
_diffrn_measurement_device_type CCD
_diffrn_measurement_method 'omega and phi scans'
_diffrn_radiation_type MoK\a
_diffrn_radiation_wavelength 0.71073
_diffrn_reflns_av_R_equivalents 0.0497
_diffrn_reflns_av_unetI/netI 0.0270
_diffrn_reflns_Laue_measured_fraction_full 0.999
_diffrn_reflns_Laue_measured_fraction_max 0.994
_diffrn_reflns_limit_h_max 16
_diffrn_reflns_limit_h_min -16
_diffrn_reflns_limit_k_max 18
_diffrn_reflns_limit_k_min -18
_diffrn_reflns_limit_l_max 19
_diffrn_reflns_limit_l_min -19
_diffrn_reflns_number 101753
_diffrn_reflns_point_group_measured_fraction_full 0.999
_diffrn_reflns_point_group_measured_fraction_max 0.994
_diffrn_reflns_theta_full 25.242
_diffrn_reflns_theta_max 27.202
_diffrn_reflns_theta_min 1.881
_diffrn_source 'fine-focus sealed tube'
_exptl_absorpt_coefficient_mu 7.661
_exptl_absorpt_correction_T_max 0.7455
_exptl_absorpt_correction_T_min 0.4506
_exptl_absorpt_correction_type multi-scan
_exptl_absorpt_process_details sadabs
_exptl_crystal_colour Blue
_exptl_crystal_density_diffrn 2.121
_exptl_crystal_description Block
_exptl_crystal_F_000 1565
_exptl_crystal_size_max 0.240
_exptl_crystal_size_mid 0.180
_exptl_crystal_size_min 0.080
_refine_diff_density_max 1.162
_refine_diff_density_min -0.837
_refine_diff_density_rms 0.118
_refine_ls_extinction_method none
_refine_ls_goodness_of_fit_ref 1.105
_refine_ls_hydrogen_treatment mixed
_refine_ls_matrix_type full
_refine_ls_number_parameters 614
_refine_ls_number_reflns 11161
_refine_ls_number_restraints 0
_refine_ls_restrained_S_all 1.105
_refine_ls_R_factor_all 0.0513
_refine_ls_R_factor_gt 0.0369
_refine_ls_shift/su_max 0.001
_refine_ls_shift/su_mean 0.000
_refine_ls_structure_factor_coef Fsqd
_refine_ls_weighting_details 'w=1/[\s^2^(Fo^2^)+(0.0143P)^2^+11.8273P] where P=(Fo^2^+2Fc^2^)/3'
_refine_ls_weighting_scheme calc
_refine_ls_wR_factor_gt 0.0742
_refine_ls_wR_factor_ref 0.0809
_reflns_Friedel_coverage 0.000
_reflns_number_gt 9197
_reflns_number_total 11161
_reflns_threshold_expression 'I > 2\s(I)'
_cod_data_source_file d1dt02369a2.cif
_cod_data_source_block complex-3
_cod_depositor_comments
;
The following automatic conversions were performed:

data item '_exptl_absorpt_correction_type' value 'Multi-scan' was
changed to 'multi-scan' in accordance with the
/home/data/users/saulius/crontab/automatic-downloads/rss-feeds/RSC/lib/dictionaries/cif_core.dic
dictionary named 'cif_core.dic' version 2.4.2 last updated on
2011-04-26.

Automatic conversion script
Id: cif_fix_values 7556 2019-12-06 15:28:31Z antanas 
;
_cod_original_cell_volume 2520(6)
_cod_database_code 7708444
_shelx_shelxl_version_number 2018/3
_shelx_space_group_comment
;
The symmetry employed for this shelxl refinement is uniquely defined
by the following loop, which should always be used as a source of
symmetry information in preference to the above space-group names.
They are only intended as comments.
;
_shelx_estimated_absorpt_t_min 0.261
_shelx_estimated_absorpt_t_max 0.579

loop_
_space_group_symop_operation_xyz
'x, y, z'
'-x, -y, -z'

loop_
_atom_site_label
_atom_site_type_symbol
_atom_site_fract_x
_atom_site_fract_y
_atom_site_fract_z
_atom_site_U_iso_or_equiv
_atom_site_adp_type
_atom_site_occupancy
_atom_site_site_symmetry_order
_atom_site_calc_flag
_atom_site_refinement_flags_posn
_atom_site_refinement_flags_adp
_atom_site_refinement_flags_occupancy
_atom_site_disorder_assembly
_atom_site_disorder_group
Cu1 Cu 0.33084(4) 0.69535(4) 0.40256(3) 0.02350(11) Uani 1 1 d . . . . .
Cu2 Cu 0.49517(4) 0.73907(4) 0.49374(3) 0.02387(11) Uani 1 1 d . . . . .
Cu3 Cu 0.500000 0.500000 1.000000 0.01993(14) Uani 1 2 d S . P . .
Cu4 Cu 0.500000 0.500000 0.500000 0.01956(14) Uani 1 2 d S . P . .
Br1 Br 0.86743(4) 0.59733(3) 0.80106(3) 0.03019(10) Uani 1 1 d . . . . .
Br2 Br 0.83768(4) 0.84435(3) 0.75555(3) 0.03368(11) Uani 1 1 d . . . . .
Br3 Br 0.58416(4) 0.97778(3) 0.83787(4) 0.04402(14) Uani 1 1 d . . . . .
Br4 Br 0.37260(4) 0.86282(3) 0.97486(4) 0.03350(11) Uani 1 1 d . . . . .
Br5 Br 0.14357(4) 0.35254(4) 0.61866(3) 0.03432(11) Uani 1 1 d . . . . .
Br6 Br 0.04074(4) 0.35099(4) 0.84483(3) 0.03435(11) Uani 1 1 d . . . . .
Br7 Br 0.18550(4) 0.42569(4) 0.95395(3) 0.03634(12) Uani 1 1 d . . . . .
Br8 Br 0.42523(4) 0.50906(4) 0.83226(3) 0.03533(11) Uani 1 1 d . . . . .
O1 O 0.4697(2) 0.7560(2) 0.37276(19) 0.0243(6) Uani 1 1 d . . . . .
O2 O 0.3677(2) 0.6746(2) 0.51964(19) 0.0262(6) Uani 1 1 d . . . . .
O3 O 0.4448(2) 0.6403(2) 0.9890(2) 0.0241(6) Uani 1 1 d . . . . .
O4 O 0.6413(2) 0.5331(2) 0.9145(2) 0.0241(6) Uani 1 1 d . . . . .
O5 O 0.4801(2) 0.4980(2) 0.62879(19) 0.0236(6) Uani 1 1 d . . . . .
O6 O 0.3678(2) 0.4328(2) 0.54066(18) 0.0220(6) Uani 1 1 d . . . . .
N1 N 0.3559(3) 0.6927(3) 0.2709(3) 0.0293(8) Uani 1 1 d . . . . .
N2 N 0.2157(3) 0.6022(3) 0.4593(3) 0.0274(8) Uani 1 1 d . . . . .
H2 H 0.265(5) 0.550(4) 0.477(4) 0.042(15) Uiso 1 1 d . . . . .
N3 N 0.2032(3) 0.8382(3) 0.4263(3) 0.0364(9) Uani 1 1 d . . . . .
N4 N 0.5947(3) 0.8352(3) 0.4496(3) 0.0294(8) Uani 1 1 d . . . . .
N5 N 0.5224(3) 0.7021(3) 0.6188(2) 0.0263(8) Uani 1 1 d . . . . .
H5 H 0.514(4) 0.637(4) 0.629(3) 0.033(14) Uiso 1 1 d . . . . .
N6 N 0.1368(4) 0.7903(3) 0.8355(3) 0.0411(10) Uani 1 1 d . . . . .
H6 H 0.109(5) 0.836(4) 0.783(4) 0.050(17) Uiso 1 1 d . . . . .
C1 C 0.5271(3) 0.6884(3) 0.9348(3) 0.0206(8) Uani 1 1 d . . . . .
C2 C 0.6340(3) 0.6304(3) 0.8960(3) 0.0212(8) Uani 1 1 d . . . . .
C3 C 0.7245(3) 0.6785(3) 0.8433(3) 0.0240(9) Uani 1 1 d . . . . .
C4 C 0.7117(4) 0.7819(3) 0.8256(3) 0.0253(9) Uani 1 1 d . . . . .
C5 C 0.6071(4) 0.8384(3) 0.8610(3) 0.0270(9) Uani 1 1 d . . . . .
C6 C 0.5155(4) 0.7909(3) 0.9170(3) 0.0238(9) Uani 1 1 d . . . . .
C7 C 0.3841(3) 0.4657(3) 0.6786(3) 0.0195(8) Uani 1 1 d . . . . .
C8 C 0.3232(3) 0.4312(3) 0.6319(3) 0.0198(8) Uani 1 1 d . . . . .
C9 C 0.2218(3) 0.3984(3) 0.6829(3) 0.0218(8) Uani 1 1 d . . . . .
C10 C 0.1786(3) 0.3963(3) 0.7792(3) 0.0232(9) Uani 1 1 d . . . . .
C11 C 0.2385(3) 0.4293(3) 0.8243(3) 0.0231(8) Uani 1 1 d . . . . .
C12 C 0.3398(4) 0.4641(3) 0.7741(3) 0.0234(8) Uani 1 1 d . . . . .
C13 C 0.5387(3) 0.7879(3) 0.2914(3) 0.0235(8) Uani 1 1 d . . . . .
C14 C 0.6262(4) 0.8379(3) 0.2853(3) 0.0273(9) Uani 1 1 d . . . . .
C15 C 0.6995(4) 0.8675(3) 0.1980(3) 0.0317(10) Uani 1 1 d . . . . .
H15 H 0.757696 0.901798 0.194840 0.038 Uiso 1 1 calc R U . . .
C16 C 0.6907(4) 0.8492(3) 0.1172(3) 0.0321(10) Uani 1 1 d . . . . .
C17 C 0.6018(4) 0.8028(3) 0.1241(3) 0.0297(10) Uani 1 1 d . . . . .
H17 H 0.592518 0.790686 0.069342 0.036 Uiso 1 1 calc R U . . .
C18 C 0.5253(4) 0.7730(3) 0.2083(3) 0.0248(9) Uani 1 1 d . . . . .
C19 C 0.7722(5) 0.8788(4) 0.0243(3) 0.0433(13) Uani 1 1 d . . . . .
H19A H 0.822284 0.918726 0.031378 0.065 Uiso 1 1 calc R U . . .
H19B H 0.729057 0.917276 -0.017363 0.065 Uiso 1 1 calc R U . . .
H19C H 0.817907 0.819454 -0.001117 0.065 Uiso 1 1 calc R U . . .
C20 C 0.4377(4) 0.7241(3) 0.2042(3) 0.0304(10) Uani 1 1 d . . . . .
H20 H 0.441284 0.713928 0.144719 0.037 Uiso 1 1 calc R U . . .
C21 C 0.2831(5) 0.6431(4) 0.2443(4) 0.0410(12) Uani 1 1 d . . . . .
H21A H 0.320490 0.629138 0.180539 0.049 Uiso 1 1 calc R U . . .
H21B H 0.210109 0.687877 0.245408 0.049 Uiso 1 1 calc R U . . .
C22 C 0.2598(4) 0.5485(4) 0.3066(4) 0.0397(12) Uani 1 1 d . . . . .
H22A H 0.331427 0.511250 0.318301 0.048 Uiso 1 1 calc R U . . .
H22B H 0.233628 0.508038 0.275111 0.048 Uiso 1 1 calc R U . . .
C23 C 0.1713(4) 0.5640(4) 0.3976(4) 0.0388(12) Uani 1 1 d . . . . .
H23A H 0.104599 0.611348 0.386194 0.047 Uiso 1 1 calc R U . . .
H23B H 0.145751 0.500641 0.428748 0.047 Uiso 1 1 calc R U . . .
C24 C 0.1210(4) 0.6344(4) 0.5397(4) 0.0362(11) Uani 1 1 d . . . . .
H24A H 0.153138 0.635275 0.589606 0.043 Uiso 1 1 calc R U . . .
H24B H 0.069643 0.585022 0.562174 0.043 Uiso 1 1 calc R U . . .
C25 C 0.0514(4) 0.7352(4) 0.5203(4) 0.0461(13) Uani 1 1 d . . . . .
H25A H -0.021139 0.741181 0.570305 0.055 Uiso 1 1 calc R U . . .
H25B H 0.032691 0.738787 0.462480 0.055 Uiso 1 1 calc R U . . .
C26 C 0.1084(5) 0.8237(4) 0.5115(4) 0.0493(14) Uani 1 1 d . . . . .
H26A H 0.050194 0.884222 0.514153 0.059 Uiso 1 1 calc R U . . .
H26B H 0.137633 0.815129 0.564965 0.059 Uiso 1 1 calc R U . . .
C27 C 0.2591(5) 0.9155(4) 0.4362(4) 0.0487(14) Uani 1 1 d . . . . .
H27A H 0.320537 0.929116 0.379865 0.073 Uiso 1 1 calc R U . . .
H27B H 0.290593 0.892682 0.488318 0.073 Uiso 1 1 calc R U . . .
H27C H 0.203311 0.975883 0.447094 0.073 Uiso 1 1 calc R U . . .
C28 C 0.1594(5) 0.8752(4) 0.3455(4) 0.0537(15) Uani 1 1 d . . . . .
H28A H 0.106362 0.937340 0.355013 0.081 Uiso 1 1 calc R U . . .
H28B H 0.119902 0.826415 0.337986 0.081 Uiso 1 1 calc R U . . .
H28C H 0.222951 0.886401 0.290163 0.081 Uiso 1 1 calc R U . . .
C29 C 0.6426(4) 0.8646(3) 0.3643(3) 0.0301(10) Uani 1 1 d . . . . .
H29 H 0.694445 0.908763 0.351853 0.036 Uiso 1 1 calc R U . . .
C30 C 0.6158(4) 0.8795(4) 0.5197(3) 0.0358(11) Uani 1 1 d . . . . .
H30A H 0.542190 0.911176 0.557881 0.043 Uiso 1 1 calc R U . . .
H30B H 0.662414 0.931604 0.488159 0.043 Uiso 1 1 calc R U . . .
C31 C 0.6758(4) 0.8050(4) 0.5818(4) 0.0401(12) Uani 1 1 d . . . . .
H31A H 0.659596 0.831616 0.639664 0.048 Uiso 1 1 calc R U . . .
H31B H 0.758729 0.798787 0.551637 0.048 Uiso 1 1 calc R U . . .
C32 C 0.6446(4) 0.7021(4) 0.6061(3) 0.0325(10) Uani 1 1 d . . . . .
H32A H 0.691770 0.663084 0.556674 0.039 Uiso 1 1 calc R U . . .
H32B H 0.663126 0.669218 0.663515 0.039 Uiso 1 1 calc R U . . .
C33 C 0.4496(4) 0.7498(4) 0.6988(3) 0.0336(10) Uani 1 1 d . . . . .
H33A H 0.455988 0.820530 0.686085 0.040 Uiso 1 1 calc R U . . .
H33B H 0.476818 0.719411 0.752859 0.040 Uiso 1 1 calc R U . . .
C34 C 0.3249(4) 0.7402(4) 0.7212(3) 0.0326(10) Uani 1 1 d . . . . .
H34A H 0.318317 0.671054 0.722940 0.039 Uiso 1 1 calc R U . . .
H34B H 0.291475 0.782484 0.673856 0.039 Uiso 1 1 calc R U . . .
C35 C 0.2631(4) 0.7730(4) 0.8153(3) 0.0380(11) Uani 1 1 d . . . . .
H35A H 0.285349 0.721777 0.863526 0.046 Uiso 1 1 calc R U . . .
H35B H 0.287088 0.834545 0.817450 0.046 Uiso 1 1 calc R U . . .
C36 C 0.0831(5) 0.8420(6) 0.9182(4) 0.0641(18) Uani 1 1 d . . . . .
H36A H 0.000413 0.855768 0.930150 0.096 Uiso 1 1 calc R U . . .
H36B H 0.111516 0.904198 0.906814 0.096 Uiso 1 1 calc R U . . .
H36C H 0.102264 0.799989 0.971654 0.096 Uiso 1 1 calc R U . . .
C37 C 0.0928(5) 0.6978(4) 0.8508(5) 0.0561(16) Uani 1 1 d . . . . .
H37A H 0.126057 0.665910 0.795458 0.084 Uiso 1 1 calc R U . . .
H37B H 0.009888 0.712371 0.864079 0.084 Uiso 1 1 calc R U . . .
H37C H 0.113034 0.653666 0.902849 0.084 Uiso 1 1 calc R U . . .
N100 N 0.1303(4) 0.9839(3) 0.6702(3) 0.0435(11) Uani 1 1 d . . . . .
O101 O 0.0615(4) 0.9248(3) 0.6995(3) 0.0648(13) Uani 1 1 d . . . . .
O102 O 0.1194(4) 1.0574(3) 0.6113(3) 0.0680(13) Uani 1 1 d . . . . .
O103 O 0.2140(5) 0.9630(4) 0.6965(6) 0.126(3) Uani 1 1 d . . . . .
O100 O 0.2104(3) 0.6551(3) 1.0453(3) 0.0379(9) Uani 1 1 d . . . . .
H10A H 0.269(5) 0.670(4) 1.031(4) 0.031(15) Uiso 1 1 d . . . . .
H10B H 0.221(6) 0.602(5) 1.057(5) 0.05(2) Uiso 1 1 d . . . . .

loop_
_atom_site_aniso_label
_atom_site_aniso_U_11
_atom_site_aniso_U_22
_atom_site_aniso_U_33
_atom_site_aniso_U_23
_atom_site_aniso_U_13
_atom_site_aniso_U_12
Cu1 0.0209(2) 0.0310(3) 0.0217(3) -0.0029(2) -0.0087(2) -0.0078(2)
Cu2 0.0247(3) 0.0316(3) 0.0194(2) -0.0025(2) -0.0071(2) -0.0131(2)
Cu3 0.0207(3) 0.0190(3) 0.0217(3) -0.0011(3) -0.0069(3) -0.0073(3)
Cu4 0.0169(3) 0.0306(4) 0.0139(3) -0.0018(3) -0.0043(3) -0.0110(3)
Br1 0.0238(2) 0.0300(2) 0.0369(2) -0.01041(18) -0.00267(18) -0.00902(17)
Br2 0.0315(2) 0.0300(2) 0.0383(3) 0.00451(19) -0.00721(19) -0.01626(19)
Br3 0.0387(3) 0.0201(2) 0.0690(4) 0.0060(2) -0.0155(3) -0.00860(19)
Br4 0.0266(2) 0.0246(2) 0.0495(3) -0.00609(19) -0.0125(2) -0.00218(17)
Br5 0.0225(2) 0.0530(3) 0.0326(2) -0.0066(2) -0.00623(18) -0.0192(2)
Br6 0.0209(2) 0.0419(3) 0.0319(2) 0.0006(2) 0.00284(17) -0.01033(18)
Br7 0.0422(3) 0.0441(3) 0.0173(2) -0.00380(18) 0.00106(18) -0.0119(2)
Br8 0.0452(3) 0.0490(3) 0.0198(2) -0.00303(19) -0.01338(19) -0.0201(2)
O1 0.0231(14) 0.0324(16) 0.0193(14) -0.0015(12) -0.0066(12) -0.0103(12)
O2 0.0249(15) 0.0366(17) 0.0204(15) -0.0014(12) -0.0075(12) -0.0134(13)
O3 0.0220(14) 0.0203(14) 0.0307(16) -0.0012(12) -0.0073(12) -0.0080(11)
O4 0.0257(15) 0.0198(14) 0.0276(16) -0.0047(12) -0.0048(12) -0.0086(12)
O5 0.0237(14) 0.0325(16) 0.0182(14) -0.0042(12) -0.0053(11) -0.0125(12)
O6 0.0205(14) 0.0319(16) 0.0166(14) -0.0025(11) -0.0044(11) -0.0129(12)
N1 0.032(2) 0.035(2) 0.027(2) -0.0035(16) -0.0168(16) -0.0056(16)
N2 0.0202(17) 0.035(2) 0.031(2) -0.0057(16) -0.0117(15) -0.0057(16)
N3 0.031(2) 0.031(2) 0.044(2) -0.0055(18) -0.0091(18) -0.0014(17)
N4 0.0288(19) 0.035(2) 0.028(2) -0.0056(16) -0.0087(16) -0.0127(16)
N5 0.0284(19) 0.033(2) 0.0229(19) -0.0059(15) -0.0089(15) -0.0124(16)
N6 0.027(2) 0.047(3) 0.044(3) -0.005(2) -0.0043(19) -0.0084(19)
C1 0.0218(19) 0.022(2) 0.022(2) -0.0026(16) -0.0099(16) -0.0073(16)
C2 0.025(2) 0.020(2) 0.022(2) -0.0014(16) -0.0086(16) -0.0095(16)
C3 0.022(2) 0.028(2) 0.024(2) -0.0026(17) -0.0081(17) -0.0077(17)
C4 0.031(2) 0.020(2) 0.026(2) 0.0041(16) -0.0098(18) -0.0117(17)
C5 0.033(2) 0.018(2) 0.034(2) 0.0031(17) -0.0154(19) -0.0100(17)
C6 0.024(2) 0.023(2) 0.026(2) -0.0019(17) -0.0116(17) -0.0040(16)
C7 0.0197(19) 0.021(2) 0.0171(19) 0.0000(15) -0.0051(15) -0.0057(15)
C8 0.0182(18) 0.024(2) 0.0181(19) -0.0008(15) -0.0052(15) -0.0073(16)
C9 0.0159(18) 0.025(2) 0.025(2) -0.0028(16) -0.0054(16) -0.0063(16)
C10 0.0152(18) 0.023(2) 0.024(2) 0.0009(16) -0.0006(15) 0.0005(15)
C11 0.024(2) 0.025(2) 0.0169(19) -0.0043(16) -0.0005(16) -0.0040(16)
C12 0.025(2) 0.027(2) 0.019(2) -0.0027(16) -0.0072(16) -0.0062(17)
C13 0.022(2) 0.023(2) 0.021(2) 0.0004(16) -0.0051(16) -0.0020(16)
C14 0.024(2) 0.028(2) 0.029(2) -0.0011(18) -0.0078(18) -0.0046(17)
C15 0.024(2) 0.033(2) 0.034(3) 0.0020(19) -0.0060(19) -0.0053(18)
C16 0.029(2) 0.028(2) 0.026(2) 0.0017(18) 0.0014(18) 0.0012(19)
C17 0.038(2) 0.030(2) 0.018(2) -0.0024(17) -0.0072(18) -0.0008(19)
C18 0.025(2) 0.025(2) 0.022(2) 0.0005(16) -0.0079(17) -0.0008(17)
C19 0.039(3) 0.045(3) 0.032(3) -0.002(2) 0.005(2) -0.005(2)
C20 0.037(2) 0.036(3) 0.019(2) -0.0028(18) -0.0134(19) -0.002(2)
C21 0.040(3) 0.057(3) 0.035(3) -0.010(2) -0.018(2) -0.012(2)
C22 0.039(3) 0.053(3) 0.042(3) -0.012(2) -0.021(2) -0.020(2)
C23 0.033(3) 0.054(3) 0.042(3) -0.006(2) -0.019(2) -0.020(2)
C24 0.024(2) 0.041(3) 0.040(3) -0.005(2) -0.003(2) -0.009(2)
C25 0.025(2) 0.052(3) 0.052(3) -0.011(3) 0.000(2) -0.002(2)
C26 0.040(3) 0.042(3) 0.054(3) -0.013(3) 0.003(3) -0.002(2)
C27 0.047(3) 0.032(3) 0.065(4) -0.011(3) -0.010(3) -0.007(2)
C28 0.045(3) 0.044(3) 0.068(4) 0.003(3) -0.026(3) 0.005(3)
C29 0.024(2) 0.033(2) 0.035(3) -0.0012(19) -0.0073(19) -0.0137(18)
C30 0.038(3) 0.039(3) 0.037(3) -0.012(2) -0.007(2) -0.020(2)
C31 0.035(3) 0.057(3) 0.040(3) -0.012(2) -0.016(2) -0.021(2)
C32 0.026(2) 0.046(3) 0.029(2) -0.009(2) -0.0089(19) -0.009(2)
C33 0.035(2) 0.047(3) 0.022(2) -0.011(2) -0.0046(19) -0.012(2)
C34 0.031(2) 0.042(3) 0.027(2) -0.006(2) -0.0061(19) -0.011(2)
C35 0.028(2) 0.053(3) 0.031(3) -0.008(2) -0.002(2) -0.011(2)
C36 0.038(3) 0.087(5) 0.052(4) -0.018(3) 0.008(3) -0.003(3)
C37 0.034(3) 0.049(3) 0.082(5) 0.010(3) -0.017(3) -0.018(3)
N100 0.035(2) 0.039(2) 0.053(3) -0.001(2) -0.008(2) -0.0121(19)
O101 0.044(2) 0.066(3) 0.083(3) 0.017(2) -0.021(2) -0.029(2)
O102 0.048(2) 0.063(3) 0.078(3) 0.018(2) -0.013(2) -0.014(2)
O103 0.102(4) 0.085(4) 0.221(8) 0.076(5) -0.112(5) -0.068(4)
O100 0.0220(18) 0.044(2) 0.045(2) -0.0091(18) -0.0063(16) -0.0030(17)

loop_
_atom_type_symbol
_atom_type_description
_atom_type_scat_dispersion_real
_atom_type_scat_dispersion_imag
_atom_type_scat_source
C C 0.0033 0.0016 'International Tables Vol C Tables 4.2.6.8 and 6.1.1.4'
H H 0.0000 0.0000 'International Tables Vol C Tables 4.2.6.8 and 6.1.1.4'
N N 0.0061 0.0033 'International Tables Vol C Tables 4.2.6.8 and 6.1.1.4'
O O 0.0106 0.0060 'International Tables Vol C Tables 4.2.6.8 and 6.1.1.4'
Br Br -0.2901 2.4595 'International Tables Vol C Tables 4.2.6.8 and 6.1.1.4'
Cu Cu 0.3201 1.2651 'International Tables Vol C Tables 4.2.6.8 and 6.1.1.4'

loop_
_geom_angle_atom_site_label_1
_geom_angle_atom_site_label_2
_geom_angle_atom_site_label_3
_geom_angle
_geom_angle_site_symmetry_1
_geom_angle_site_symmetry_3
_geom_angle_publ_flag
O2 Cu1 N1 157.91(15) . . ?
O2 Cu1 O1 74.97(13) . . ?
N1 Cu1 O1 90.91(15) . . ?
O2 Cu1 N2 90.17(15) . . ?
N1 Cu1 N2 99.77(17) . . ?
O1 Cu1 N2 161.67(14) . . ?
O2 Cu1 N3 96.40(16) . . ?
N1 Cu1 N3 101.98(17) . . ?
O1 Cu1 N3 95.94(17) . . ?
N2 Cu1 N3 96.35(19) . . ?
O2 Cu2 N4 162.40(15) . . ?
O2 Cu2 O1 77.03(13) . . ?
N4 Cu2 O1 91.33(15) . . ?
O2 Cu2 N5 98.45(15) . . ?
N4 Cu2 N5 94.44(17) . . ?
O1 Cu2 N5 172.34(15) . . ?
O3 Cu3 O3 180.0 . 2_667 ?
O3 Cu3 O4 93.94(14) . 2_667 ?
O3 Cu3 O4 86.06(14) 2_667 2_667 ?
O3 Cu3 O4 86.06(14) . . ?
O3 Cu3 O4 93.94(14) 2_667 . ?
O4 Cu3 O4 180.0 2_667 . ?
O5 Cu4 O5 180.0 2_666 . ?
O5 Cu4 O6 86.45(13) 2_666 2_666 ?
O5 Cu4 O6 93.56(12) . 2_666 ?
O5 Cu4 O6 93.55(13) 2_666 . ?
O5 Cu4 O6 86.45(13) . . ?
O6 Cu4 O6 180.0 2_666 . ?
C13 O1 Cu2 127.0(3) . . ?
C13 O1 Cu1 130.0(3) . . ?
Cu2 O1 Cu1 102.36(14) . . ?
Cu2 O2 Cu1 105.46(15) . . ?
C1 O3 Cu3 109.9(3) . . ?
C2 O4 Cu3 109.5(3) . . ?
C7 O5 Cu4 109.5(2) . . ?
C8 O6 Cu4 108.0(2) . . ?
C20 N1 C21 114.9(4) . . ?
C20 N1 Cu1 125.7(3) . . ?
C21 N1 Cu1 119.2(3) . . ?
C24 N2 C23 110.3(4) . . ?
C24 N2 Cu1 114.4(3) . . ?
C23 N2 Cu1 119.0(3) . . ?
C24 N2 H2 111(3) . . ?
C23 N2 H2 104(4) . . ?
Cu1 N2 H2 96(4) . . ?
C26 N3 C27 107.1(4) . . ?
C26 N3 C28 110.7(5) . . ?
C27 N3 C28 107.4(4) . . ?
C26 N3 Cu1 111.6(3) . . ?
C27 N3 Cu1 110.4(3) . . ?
C28 N3 Cu1 109.6(3) . . ?
C29 N4 C30 118.1(4) . . ?
C29 N4 Cu2 124.9(3) . . ?
C30 N4 Cu2 117.0(3) . . ?
C33 N5 C32 110.6(4) . . ?
C33 N5 Cu2 122.6(3) . . ?
C32 N5 Cu2 108.2(3) . . ?
C33 N5 H5 110(3) . . ?
C32 N5 H5 106(3) . . ?
Cu2 N5 H5 97(3) . . ?
C37 N6 C35 112.1(4) . . ?
C37 N6 C36 110.1(5) . . ?
C35 N6 C36 109.3(4) . . ?
C37 N6 H6 107(3) . . ?
C35 N6 H6 113(3) . . ?
C36 N6 H6 106(3) . . ?
O3 C1 C6 123.7(4) . . ?
O3 C1 C2 117.0(4) . . ?
C6 C1 C2 119.3(4) . . ?
O4 C2 C3 124.1(4) . . ?
O4 C2 C1 117.3(4) . . ?
C3 C2 C1 118.6(4) . . ?
C2 C3 C4 121.7(4) . . ?
C2 C3 Br1 116.6(3) . . ?
C4 C3 Br1 121.6(3) . . ?
C5 C4 C3 119.8(4) . . ?
C5 C4 Br2 119.9(3) . . ?
C3 C4 Br2 120.3(3) . . ?
C4 C5 C6 119.3(4) . . ?
C4 C5 Br3 121.7(3) . . ?
C6 C5 Br3 119.0(3) . . ?
C1 C6 C5 121.4(4) . . ?
C1 C6 Br4 116.8(3) . . ?
C5 C6 Br4 121.8(3) . . ?
O5 C7 C12 123.5(4) . . ?
O5 C7 C8 117.8(4) . . ?
C12 C7 C8 118.7(4) . . ?
O6 C8 C9 124.0(4) . . ?
O6 C8 C7 117.5(3) . . ?
C9 C8 C7 118.5(4) . . ?
C8 C9 C10 122.3(4) . . ?
C8 C9 Br5 117.3(3) . . ?
C10 C9 Br5 120.4(3) . . ?
C11 C10 C9 119.0(4) . . ?
C11 C10 Br6 120.6(3) . . ?
C9 C10 Br6 120.4(3) . . ?
C10 C11 C12 119.6(4) . . ?
C10 C11 Br7 120.6(3) . . ?
C12 C11 Br7 119.8(3) . . ?
C11 C12 C7 121.9(4) . . ?
C11 C12 Br8 121.4(3) . . ?
C7 C12 Br8 116.7(3) . . ?
O1 C13 C14 121.1(4) . . ?
O1 C13 C18 120.9(4) . . ?
C14 C13 C18 118.0(4) . . ?
C13 C14 C15 119.2(4) . . ?
C13 C14 C29 123.2(4) . . ?
C15 C14 C29 117.5(4) . . ?
C16 C15 C14 123.3(5) . . ?
C16 C15 H15 118.4 . . ?
C14 C15 H15 118.4 . . ?
C15 C16 C17 116.8(4) . . ?
C15 C16 C19 122.6(5) . . ?
C17 C16 C19 120.5(5) . . ?
C16 C17 C18 122.6(4) . . ?
C16 C17 H17 118.7 . . ?
C18 C17 H17 118.7 . . ?
C17 C18 C13 120.0(4) . . ?
C17 C18 C20 116.0(4) . . ?
C13 C18 C20 124.0(4) . . ?
C16 C19 H19A 109.5 . . ?
C16 C19 H19B 109.5 . . ?
H19A C19 H19B 109.5 . . ?
C16 C19 H19C 109.5 . . ?
H19A C19 H19C 109.5 . . ?
H19B C19 H19C 109.5 . . ?
N1 C20 C18 128.1(4) . . ?
N1 C20 H20 116.0 . . ?
C18 C20 H20 116.0 . . ?
N1 C21 C22 112.5(4) . . ?
N1 C21 H21A 109.1 . . ?
C22 C21 H21A 109.1 . . ?
N1 C21 H21B 109.1 . . ?
C22 C21 H21B 109.1 . . ?
H21A C21 H21B 107.8 . . ?
C21 C22 C23 113.1(5) . . ?
C21 C22 H22A 109.0 . . ?
C23 C22 H22A 109.0 . . ?
C21 C22 H22B 109.0 . . ?
C23 C22 H22B 109.0 . . ?
H22A C22 H22B 107.8 . . ?
N2 C23 C22 112.2(4) . . ?
N2 C23 H23A 109.2 . . ?
C22 C23 H23A 109.2 . . ?
N2 C23 H23B 109.2 . . ?
C22 C23 H23B 109.2 . . ?
H23A C23 H23B 107.9 . . ?
N2 C24 C25 114.8(4) . . ?
N2 C24 H24A 108.6 . . ?
C25 C24 H24A 108.6 . . ?
N2 C24 H24B 108.6 . . ?
C25 C24 H24B 108.6 . . ?
H24A C24 H24B 107.5 . . ?
C24 C25 C26 115.5(5) . . ?
C24 C25 H25A 108.4 . . ?
C26 C25 H25A 108.4 . . ?
C24 C25 H25B 108.4 . . ?
C26 C25 H25B 108.4 . . ?
H25A C25 H25B 107.5 . . ?
N3 C26 C25 114.6(5) . . ?
N3 C26 H26A 108.6 . . ?
C25 C26 H26A 108.6 . . ?
N3 C26 H26B 108.6 . . ?
C25 C26 H26B 108.6 . . ?
H26A C26 H26B 107.6 . . ?
N3 C27 H27A 109.5 . . ?
N3 C27 H27B 109.5 . . ?
H27A C27 H27B 109.5 . . ?
N3 C27 H27C 109.5 . . ?
H27A C27 H27C 109.5 . . ?
H27B C27 H27C 109.5 . . ?
N3 C28 H28A 109.5 . . ?
N3 C28 H28B 109.5 . . ?
H28A C28 H28B 109.5 . . ?
N3 C28 H28C 109.5 . . ?
H28A C28 H28C 109.5 . . ?
H28B C28 H28C 109.5 . . ?
N4 C29 C14 127.2(4) . . ?
N4 C29 H29 116.4 . . ?
C14 C29 H29 116.4 . . ?
N4 C30 C31 113.1(4) . . ?
N4 C30 H30A 108.9 . . ?
C31 C30 H30A 108.9 . . ?
N4 C30 H30B 108.9 . . ?
C31 C30 H30B 108.9 . . ?
H30A C30 H30B 107.8 . . ?
C30 C31 C32 116.2(4) . . ?
C30 C31 H31A 108.2 . . ?
C32 C31 H31A 108.2 . . ?
C30 C31 H31B 108.2 . . ?
C32 C31 H31B 108.2 . . ?
H31A C31 H31B 107.4 . . ?
N5 C32 C31 113.7(4) . . ?
N5 C32 H32A 108.8 . . ?
C31 C32 H32A 108.8 . . ?
N5 C32 H32B 108.8 . . ?
C31 C32 H32B 108.8 . . ?
H32A C32 H32B 107.7 . . ?
N5 C33 C34 112.2(4) . . ?
N5 C33 H33A 109.2 . . ?
C34 C33 H33A 109.2 . . ?
N5 C33 H33B 109.2 . . ?
C34 C33 H33B 109.2 . . ?
H33A C33 H33B 107.9 . . ?
C33 C34 C35 107.2(4) . . ?
C33 C34 H34A 110.3 . . ?
C35 C34 H34A 110.3 . . ?
C33 C34 H34B 110.3 . . ?
C35 C34 H34B 110.3 . . ?
H34A C34 H34B 108.5 . . ?
N6 C35 C34 112.5(4) . . ?
N6 C35 H35A 109.1 . . ?
C34 C35 H35A 109.1 . . ?
N6 C35 H35B 109.1 . . ?
C34 C35 H35B 109.1 . . ?
H35A C35 H35B 107.8 . . ?
N6 C36 H36A 109.5 . . ?
N6 C36 H36B 109.5 . . ?
H36A C36 H36B 109.5 . . ?
N6 C36 H36C 109.5 . . ?
H36A C36 H36C 109.5 . . ?
H36B C36 H36C 109.5 . . ?
N6 C37 H37A 109.5 . . ?
N6 C37 H37B 109.5 . . ?
H37A C37 H37B 109.5 . . ?
N6 C37 H37C 109.5 . . ?
H37A C37 H37C 109.5 . . ?
H37B C37 H37C 109.5 . . ?
O103 N100 O102 120.2(5) . . ?
O103 N100 O101 116.9(5) . . ?
O102 N100 O101 122.6(5) . . ?
H10A O100 H10B 105(7) . . ?

loop_
_geom_bond_atom_site_label_1
_geom_bond_atom_site_label_2
_geom_bond_distance
_geom_bond_site_symmetry_2
_geom_bond_publ_flag
Cu1 O2 1.972(4) . ?
Cu1 N1 1.975(5) . ?
Cu1 O1 2.000(4) . ?
Cu1 N2 2.037(4) . ?
Cu1 N3 2.289(5) . ?
Cu2 O2 1.913(4) . ?
Cu2 N4 1.923(4) . ?
Cu2 O1 1.968(4) . ?
Cu2 N5 2.025(5) . ?
Cu3 O3 1.931(4) . ?
Cu3 O3 1.931(4) 2_667 ?
Cu3 O4 1.934(4) 2_667 ?
Cu3 O4 1.934(4) . ?
Cu4 O5 1.931(4) 2_666 ?
Cu4 O5 1.931(4) . ?
Cu4 O6 1.963(3) 2_666 ?
Cu4 O6 1.963(3) . ?
Br1 C3 1.900(5) . ?
Br2 C4 1.894(5) . ?
Br3 C5 1.892(5) . ?
Br4 C6 1.896(5) . ?
Br5 C9 1.896(4) . ?
Br6 C10 1.885(4) . ?
Br7 C11 1.900(5) . ?
Br8 C12 1.889(5) . ?
O1 C13 1.334(5) . ?
O3 C1 1.326(5) . ?
O4 C2 1.328(5) . ?
O5 C7 1.329(5) . ?
O6 C8 1.343(5) . ?
N1 C20 1.286(6) . ?
N1 C21 1.471(6) . ?
N2 C24 1.490(6) . ?
N2 C23 1.493(6) . ?
N2 H2 0.90(6) . ?
N3 C26 1.481(7) . ?
N3 C27 1.483(7) . ?
N3 C28 1.485(7) . ?
N4 C29 1.288(6) . ?
N4 C30 1.482(6) . ?
N5 C33 1.474(6) . ?
N5 C32 1.491(6) . ?
N5 H5 0.92(5) . ?
N6 C37 1.474(7) . ?
N6 C35 1.494(6) . ?
N6 C36 1.499(8) . ?
N6 H6 1.02(6) . ?
C1 C6 1.393(6) . ?
C1 C2 1.426(6) . ?
C2 C3 1.393(6) . ?
C3 C4 1.406(6) . ?
C4 C5 1.385(6) . ?
C5 C6 1.411(6) . ?
C7 C12 1.403(6) . ?
C7 C8 1.427(6) . ?
C8 C9 1.391(6) . ?
C9 C10 1.414(6) . ?
C10 C11 1.387(6) . ?
C11 C12 1.399(6) . ?
C13 C14 1.407(6) . ?
C13 C18 1.420(6) . ?
C14 C15 1.411(6) . ?
C14 C29 1.445(7) . ?
C15 C16 1.379(7) . ?
C15 H15 0.9500 . ?
C16 C17 1.387(7) . ?
C16 C19 1.513(6) . ?
C17 C18 1.398(6) . ?
C17 H17 0.9500 . ?
C18 C20 1.454(7) . ?
C19 H19A 0.9800 . ?
C19 H19B 0.9800 . ?
C19 H19C 0.9800 . ?
C20 H20 0.9500 . ?
C21 C22 1.499(8) . ?
C21 H21A 0.9900 . ?
C21 H21B 0.9900 . ?
C22 C23 1.515(7) . ?
C22 H22A 0.9900 . ?
C22 H22B 0.9900 . ?
C23 H23A 0.9900 . ?
C23 H23B 0.9900 . ?
C24 C25 1.519(7) . ?
C24 H24A 0.9900 . ?
C24 H24B 0.9900 . ?
C25 C26 1.537(8) . ?
C25 H25A 0.9900 . ?
C25 H25B 0.9900 . ?
C26 H26A 0.9900 . ?
C26 H26B 0.9900 . ?
C27 H27A 0.9800 . ?
C27 H27B 0.9800 . ?
C27 H27C 0.9800 . ?
C28 H28A 0.9800 . ?
C28 H28B 0.9800 . ?
C28 H28C 0.9800 . ?
C29 H29 0.9500 . ?
C30 C31 1.518(7) . ?
C30 H30A 0.9900 . ?
C30 H30B 0.9900 . ?
C31 C32 1.525(7) . ?
C31 H31A 0.9900 . ?
C31 H31B 0.9900 . ?
C32 H32A 0.9900 . ?
C32 H32B 0.9900 . ?
C33 C34 1.529(7) . ?
C33 H33A 0.9900 . ?
C33 H33B 0.9900 . ?
C34 C35 1.531(7) . ?
C34 H34A 0.9900 . ?
C34 H34B 0.9900 . ?
C35 H35A 0.9900 . ?
C35 H35B 0.9900 . ?
C36 H36A 0.9800 . ?
C36 H36B 0.9800 . ?
C36 H36C 0.9800 . ?
C37 H37A 0.9800 . ?
C37 H37B 0.9800 . ?
C37 H37C 0.9800 . ?
N100 O103 1.211(7) . ?
N100 O102 1.244(6) . ?
N100 O101 1.249(6) . ?
O100 H10A 0.76(6) . ?
O100 H10B 0.73(7) . ?
